data_4120146
loop_
_publ_author_name
'Takeaki Iwamoto'
'Nobuyoshi Ohnishi'
'Naohiko Akasaka'
'Koichi Ohno'
'Shintaro Ishida'

_publ_section_title
;
 Anthryl-Substituted 3-Silylene-2-silaaziridine Obtained by Isomerization
 of Disilacyclopropanimine: An Exocyclic Silene Showing a Distinct
 Intramolecular Charge Transfer Transition
;
_journal_name_full 'Journal of the American Chemical Society'
_journal_page_first 10606
_journal_page_last 10609
_journal_paper_doi 10.1021/ja404045f
_journal_volume 135
_journal_year 2013
_chemical_formula_sum 'C47 H77 N O Si6'
_chemical_formula_weight 840.64
_chemical_name_systematic
; 
 ? 
;
_space_group_IT_number 2
_symmetry_cell_setting triclinic
_symmetry_space_group_name_Hall '-P 1'
_symmetry_space_group_name_H-M 'P -1'
_atom_sites_solution_hydrogens geom
_atom_sites_solution_primary direct
_atom_sites_solution_secondary difmap
_audit_creation_method SHELXL-97
_cell_angle_alpha 80.765(2)
_cell_angle_beta 82.540(2)
_cell_angle_gamma 72.6420(10)
_cell_formula_units_Z 4
_cell_length_a 15.3783(16)
_cell_length_b 17.7030(19)
_cell_length_c 20.580(2)
_cell_measurement_reflns_used '   6013'
_cell_measurement_temperature 100
_cell_measurement_theta_max '      25.29'
_cell_measurement_theta_min '       2.31'
_cell_volume 5258.3(9)
_computing_cell_refinement 'APEX2 (Bruker AXS, 2006)'
_computing_data_collection 'APEX2 '
_computing_data_reduction 'SAINT (Bruker AXS, 2004)'
_computing_molecular_graphics 'XSHEL (Bruker AXS,2002)'
_computing_publication_material 'XCIF (Bruker AXS, 2001)'
_computing_structure_refinement 'SHELXL-97 (Sheldrick, 1997)'
_computing_structure_solution 'SHELXS-97 (Sheldrick, 1997)'
_diffrn_ambient_temperature 100
_diffrn_detector_area_resol_mean 8.333
_diffrn_measured_fraction_theta_full 0.977
_diffrn_measured_fraction_theta_max 0.977
_diffrn_measurement_device_type 'Bruker APEXII CCD area detector'
_diffrn_measurement_method 'phi and omega scans'
_diffrn_radiation_monochromator 'Bruker Helios multilayer confocal mirror'
_diffrn_radiation_source 'Bruker TXS fine-focus rotating anode'
_diffrn_radiation_type MoK\a
_diffrn_radiation_wavelength 0.71073
_diffrn_reflns_av_R_equivalents 0.0294
_diffrn_reflns_av_sigmaI/netI 0.0746
_diffrn_reflns_limit_h_max 18
_diffrn_reflns_limit_h_min -17
_diffrn_reflns_limit_k_max 20
_diffrn_reflns_limit_k_min -21
_diffrn_reflns_limit_l_max 12
_diffrn_reflns_limit_l_min -24
_diffrn_reflns_number 24725
_diffrn_reflns_theta_full 25.00
_diffrn_reflns_theta_max 25.00
_diffrn_reflns_theta_min 1.22
_exptl_absorpt_coefficient_mu 0.190
_exptl_absorpt_correction_T_max 0.9812
_exptl_absorpt_correction_T_min 0.9629
_exptl_absorpt_correction_type empirical
_exptl_absorpt_process_details
;
SADABS Sheldrick 1996
;
_exptl_crystal_colour brownish
_exptl_crystal_density_diffrn 1.062
_exptl_crystal_description plate
_exptl_crystal_F_000 1832
_exptl_crystal_size_max 0.20
_exptl_crystal_size_mid 0.10
_exptl_crystal_size_min 0.10
_platon_squeeze_details
;
;
_refine_diff_density_max 0.724
_refine_diff_density_min -0.404
_refine_diff_density_rms 0.063
_refine_ls_extinction_method none
_refine_ls_goodness_of_fit_ref 1.000
_refine_ls_hydrogen_treatment constr
_refine_ls_matrix_type full
_refine_ls_number_parameters 1029
_refine_ls_number_reflns 18114
_refine_ls_number_restraints 0
_refine_ls_restrained_S_all 1.000
_refine_ls_R_factor_all 0.0859
_refine_ls_R_factor_gt 0.0508
_refine_ls_shift/su_max 0.004
_refine_ls_shift/su_mean 0.001
_refine_ls_structure_factor_coef Fsqd
_refine_ls_weighting_details 'calc w=1/[\s^2^(Fo^2^)+(0.0699P)^2^+0.0000P] where P=(Fo^2^+2Fc^2^)/3'
_refine_ls_weighting_scheme calc
_refine_ls_wR_factor_gt 0.1220
_refine_ls_wR_factor_ref 0.1330
_reflns_number_gt 12273
_reflns_number_total 18114
_reflns_threshold_expression >2sigma
_cod_data_source_file ja404045f_si_002_1.cif
_cod_data_source_block disilacyclopropanimine_2a_(anthryl,no09)
_cod_original_cell_volume 5258.3(10)
_cod_database_code 4120146

loop_
_symmetry_equiv_pos_as_xyz
'x, y, z'
'-x, -y, -z'

loop_
_atom_site_label
_atom_site_type_symbol
_atom_site_fract_x
_atom_site_fract_y
_atom_site_fract_z
_atom_site_U_iso_or_equiv
_atom_site_adp_type
_atom_site_occupancy
_atom_site_symmetry_multiplicity
_atom_site_calc_flag
_atom_site_refinement_flags
N1 N 0.12142(16) 0.69395(13) 0.25754(12) 0.0240(6) Uani 1 1 d .
C1 C 0.13507(18) 0.61934(16) 0.25476(14) 0.0189(6) Uani 1 1 d .
Si1 Si 0.12487(5) 0.55332(4) 0.19088(4) 0.01644(17) Uani 1 1 d .
Si2 Si 0.15533(5) 0.51142(4) 0.30200(4) 0.01797(18) Uani 1 1 d .
C2 C 0.21694(19) 0.53402(16) 0.11725(13) 0.0209(6) Uani 1 1 d .
C3 C 0.01675(18) 0.57506(16) 0.14494(13) 0.0179(6) Uani 1 1 d .
C4 C 0.1330(2) 0.72652(16) 0.31457(15) 0.0258(7) Uani 1 1 d .
C5 C 0.07256(18) 0.49577(16) 0.37806(14) 0.0200(6) Uani 1 1 d .
C6 C 0.27314(18) 0.44712(16) 0.32527(13) 0.0185(6) Uani 1 1 d .
C7 C 0.33337(18) 0.47531(16) 0.35502(13) 0.0191(6) Uani 1 1 d .
C8 C 0.3102(2) 0.55581(16) 0.37025(14) 0.0222(6) Uani 1 1 d .
H1 H 0.2529 0.5918 0.3595 0.027 Uiso 1 1 calc R
C9 C 0.3679(2) 0.58137(17) 0.39950(15) 0.0265(7) Uani 1 1 d .
H2 H 0.3502 0.6348 0.4092 0.032 Uiso 1 1 calc R
C10 C 0.4539(2) 0.53049(17) 0.41589(16) 0.0286(7) Uani 1 1 d .
H3 H 0.4939 0.5496 0.4362 0.034 Uiso 1 1 calc R
C11 C 0.4792(2) 0.45408(18) 0.40247(15) 0.0275(7) Uani 1 1 d .
H4 H 0.5374 0.4199 0.4134 0.033 Uiso 1 1 calc R
C12 C 0.42052(19) 0.42407(16) 0.37233(14) 0.0207(6) Uani 1 1 d .
C13 C 0.44497(19) 0.34444(16) 0.36018(14) 0.0221(6) Uani 1 1 d .
H5 H 0.5035 0.3104 0.3704 0.026 Uiso 1 1 calc R
C14 C 0.38629(19) 0.31410(16) 0.33382(14) 0.0210(6) Uani 1 1 d .
C15 C 0.4112(2) 0.23158(16) 0.32455(14) 0.0244(7) Uani 1 1 d .
H6 H 0.4694 0.1978 0.3357 0.029 Uiso 1 1 calc R
C16 C 0.3533(2) 0.20092(17) 0.30017(15) 0.0271(7) Uani 1 1 d .
H7 H 0.3704 0.1458 0.2952 0.033 Uiso 1 1 calc R
C17 C 0.2679(2) 0.25098(17) 0.28222(15) 0.0278(7) Uani 1 1 d .
H8 H 0.2277 0.2293 0.2648 0.033 Uiso 1 1 calc R
C18 C 0.2416(2) 0.33010(16) 0.28933(14) 0.0230(7) Uani 1 1 d .
H9 H 0.1836 0.3626 0.2764 0.028 Uiso 1 1 calc R
C19 C 0.29949(19) 0.36508(16) 0.31590(13) 0.0200(6) Uani 1 1 d .
C20 C 0.0945(2) 0.53723(17) 0.43180(14) 0.0245(7) Uani 1 1 d .
H10 H 0.0842 0.5942 0.4162 0.037 Uiso 1 1 calc R
H11 H 0.1585 0.5133 0.4411 0.037 Uiso 1 1 calc R
H12 H 0.0546 0.5305 0.4722 0.037 Uiso 1 1 calc R
C21 C 0.0903(2) 0.40625(16) 0.40537(14) 0.0257(7) Uani 1 1 d .
H13 H 0.1545 0.3836 0.4147 0.039 Uiso 1 1 calc R
H14 H 0.0768 0.3778 0.3725 0.039 Uiso 1 1 calc R
H15 H 0.0508 0.4006 0.4461 0.039 Uiso 1 1 calc R
C22 C -0.02772(19) 0.52868(17) 0.36428(15) 0.0264(7) Uani 1 1 d .
H16 H -0.0662 0.5304 0.4062 0.040 Uiso 1 1 calc R
H17 H -0.0430 0.4941 0.3375 0.040 Uiso 1 1 calc R
H18 H -0.0384 0.5827 0.3403 0.040 Uiso 1 1 calc R
Si3 Si -0.05701(5) 0.68400(4) 0.13634(4) 0.01961(18) Uani 1 1 d .
Si4 Si -0.06235(5) 0.50798(4) 0.17310(4) 0.02033(18) Uani 1 1 d .
C23 C 0.0069(2) 0.75727(16) 0.09915(15) 0.0283(7) Uani 1 1 d .
H19 H -0.0351 0.8114 0.0962 0.042 Uiso 1 1 calc R
H20 H 0.0339 0.7454 0.0548 0.042 Uiso 1 1 calc R
H21 H 0.0556 0.7536 0.1269 0.042 Uiso 1 1 calc R
C24 C -0.1138(2) 0.72060(17) 0.21563(15) 0.0302(7) Uani 1 1 d .
H22 H -0.0775 0.7497 0.2317 0.045 Uiso 1 1 calc R
H23 H -0.1187 0.6751 0.2485 0.045 Uiso 1 1 calc R
H24 H -0.1751 0.7562 0.2084 0.045 Uiso 1 1 calc R
C25 C -0.1480(2) 0.69825(17) 0.07943(15) 0.0277(7) Uani 1 1 d .
H25 H -0.1827 0.7548 0.0728 0.042 Uiso 1 1 calc R
H26 H -0.1894 0.6663 0.0989 0.042 Uiso 1 1 calc R
H27 H -0.1196 0.6811 0.0368 0.042 Uiso 1 1 calc R
C26 C -0.17002(19) 0.55295(18) 0.22389(15) 0.0286(7) Uani 1 1 d .
H28 H -0.2054 0.5142 0.2359 0.043 Uiso 1 1 calc R
H29 H -0.2064 0.6009 0.1983 0.043 Uiso 1 1 calc R
H30 H -0.1547 0.5673 0.2641 0.043 Uiso 1 1 calc R
C27 C -0.0091(2) 0.41057(16) 0.22260(15) 0.0248(7) Uani 1 1 d .
H31 H 0.0234 0.4197 0.2572 0.037 Uiso 1 1 calc R
H32 H 0.0342 0.3751 0.1936 0.037 Uiso 1 1 calc R
H33 H -0.0569 0.3858 0.2429 0.037 Uiso 1 1 calc R
C28 C -0.1006(2) 0.48337(18) 0.09816(15) 0.0288(7) Uani 1 1 d .
H34 H -0.0492 0.4460 0.0760 0.043 Uiso 1 1 calc R
H35 H -0.1219 0.5324 0.0678 0.043 Uiso 1 1 calc R
H36 H -0.1505 0.4588 0.1115 0.043 Uiso 1 1 calc R
C29 C 0.06165(19) 0.55885(17) 0.07302(13) 0.0206(6) Uani 1 1 d .
H37 H 0.0709 0.5022 0.0682 0.025 Uiso 1 1 calc R
H38 H 0.0199 0.5922 0.0400 0.025 Uiso 1 1 calc R
C30 C 0.15328(18) 0.57786(17) 0.05992(13) 0.0223(7) Uani 1 1 d .
H39 H 0.1429 0.6362 0.0568 0.027 Uiso 1 1 calc R
H40 H 0.1839 0.5605 0.0172 0.027 Uiso 1 1 calc R
Si5 Si 0.30965(6) 0.58541(5) 0.11445(4) 0.02371(19) Uani 1 1 d .
Si6 Si 0.27257(6) 0.42549(5) 0.10096(4) 0.0250(2) Uani 1 1 d .
C31 C 0.2590(2) 0.69582(17) 0.10026(15) 0.0272(7) Uani 1 1 d .
H41 H 0.2072 0.7119 0.1331 0.041 Uiso 1 1 calc R
H42 H 0.2378 0.7114 0.0558 0.041 Uiso 1 1 calc R
H43 H 0.3054 0.7222 0.1044 0.041 Uiso 1 1 calc R
C32 C 0.3998(2) 0.56273(19) 0.04425(15) 0.0334(8) Uani 1 1 d .
H44 H 0.3709 0.5744 0.0027 0.050 Uiso 1 1 calc R
H45 H 0.4344 0.5062 0.0509 0.050 Uiso 1 1 calc R
H46 H 0.4414 0.5957 0.0424 0.050 Uiso 1 1 calc R
C33 C 0.3722(2) 0.55695(18) 0.19059(15) 0.0303(7) Uani 1 1 d .
H47 H 0.4169 0.5872 0.1874 0.045 Uiso 1 1 calc R
H48 H 0.4039 0.4997 0.1951 0.045 Uiso 1 1 calc R
H49 H 0.3286 0.5690 0.2293 0.045 Uiso 1 1 calc R
C34 C 0.3106(2) 0.4211(2) 0.01093(16) 0.0372(8) Uani 1 1 d .
H50 H 0.3468 0.3666 0.0044 0.056 Uiso 1 1 calc R
H51 H 0.3480 0.4577 -0.0042 0.056 Uiso 1 1 calc R
H52 H 0.2569 0.4366 -0.0144 0.056 Uiso 1 1 calc R
C35 C 0.1977(2) 0.35751(18) 0.11908(17) 0.0351(8) Uani 1 1 d .
H53 H 0.2329 0.3040 0.1090 0.053 Uiso 1 1 calc R
H54 H 0.1458 0.3780 0.0919 0.053 Uiso 1 1 calc R
H55 H 0.1751 0.3548 0.1659 0.053 Uiso 1 1 calc R
C36 C 0.3751(2) 0.37582(18) 0.14735(16) 0.0323(8) Uani 1 1 d .
H56 H 0.3601 0.3841 0.1939 0.048 Uiso 1 1 calc R
H57 H 0.4250 0.3987 0.1286 0.048 Uiso 1 1 calc R
H58 H 0.3941 0.3185 0.1440 0.048 Uiso 1 1 calc R
C37 C 0.0631(2) 0.74398(17) 0.36579(15) 0.0287(7) Uani 1 1 d .
C38 C -0.0293(2) 0.73428(19) 0.36443(16) 0.0366(8) Uani 1 1 d .
H59 H -0.0519 0.7162 0.4092 0.055 Uiso 1 1 calc R
H60 H -0.0257 0.6947 0.3352 0.055 Uiso 1 1 calc R
H61 H -0.0711 0.7855 0.3480 0.055 Uiso 1 1 calc R
C39 C 0.0807(2) 0.77659(17) 0.41828(16) 0.0341(8) Uani 1 1 d .
H62 H 0.0352 0.7866 0.4543 0.041 Uiso 1 1 calc R
C40 C 0.1603(3) 0.79468(18) 0.42008(17) 0.0393(9) Uani 1 1 d .
H63 H 0.1710 0.8146 0.4575 0.047 Uiso 1 1 calc R
C41 C 0.2249(2) 0.78370(18) 0.36697(17) 0.0365(8) Uani 1 1 d .
H64 H 0.2790 0.7991 0.3670 0.044 Uiso 1 1 calc R
C42 C 0.2125(2) 0.75047(16) 0.31320(16) 0.0292(7) Uani 1 1 d .
C43 C 0.2822(2) 0.74331(19) 0.25496(17) 0.0377(8) Uani 1 1 d .
H65 H 0.3198 0.6877 0.2558 0.057 Uiso 1 1 calc R
H66 H 0.3212 0.7776 0.2567 0.057 Uiso 1 1 calc R
H67 H 0.2512 0.7599 0.2141 0.057 Uiso 1 1 calc R
N2 N 0.84615(16) 0.26637(13) 0.26830(11) 0.0214(5) Uani 1 1 d .
C44 C 0.84114(18) 0.19509(15) 0.27007(14) 0.0184(6) Uani 1 1 d .
Si7 Si 0.82137(5) 0.09821(4) 0.32246(4) 0.01789(18) Uani 1 1 d .
Si8 Si 0.85573(5) 0.11990(4) 0.20668(4) 0.01680(17) Uani 1 1 d .
C45 C 0.96823(18) 0.08512(16) 0.15086(13) 0.0181(6) Uani 1 1 d .
C46 C 0.77020(19) 0.14208(16) 0.14051(13) 0.0204(6) Uani 1 1 d .
C47 C 0.8314(2) 0.30968(16) 0.32445(14) 0.0219(6) Uani 1 1 d .
C48 C 0.90662(19) 0.03822(16) 0.38556(14) 0.0205(6) Uani 1 1 d .
C49 C 0.70416(19) 0.09568(16) 0.36549(13) 0.0199(6) Uani 1 1 d .
C50 C 0.65634(18) 0.15017(15) 0.41030(14) 0.0189(6) Uani 1 1 d .
C51 C 0.68809(19) 0.21404(16) 0.42209(14) 0.0209(6) Uani 1 1 d .
H68 H 0.7406 0.2234 0.3962 0.025 Uiso 1 1 calc R
C52 C 0.64605(19) 0.26263(16) 0.46928(14) 0.0235(7) Uani 1 1 d .
H69 H 0.6707 0.3034 0.4767 0.028 Uiso 1 1 calc R
C53 C 0.5659(2) 0.25207(17) 0.50701(15) 0.0273(7) Uani 1 1 d .
H70 H 0.5367 0.2859 0.5397 0.033 Uiso 1 1 calc R
C54 C 0.53085(19) 0.19381(17) 0.49656(15) 0.0262(7) Uani 1 1 d .
H71 H 0.4764 0.1878 0.5217 0.031 Uiso 1 1 calc R
C55 C 0.57413(18) 0.14101(16) 0.44835(14) 0.0206(6) Uani 1 1 d .
C56 C 0.5387(2) 0.08059(17) 0.43805(15) 0.0256(7) Uani 1 1 d .
H72 H 0.4822 0.0767 0.4611 0.031 Uiso 1 1 calc R
C57 C 0.58417(19) 0.02587(17) 0.39483(14) 0.0230(7) Uani 1 1 d .
C58 C 0.5494(2) -0.03786(19) 0.38665(16) 0.0339(8) Uani 1 1 d .
H73 H 0.4912 -0.0397 0.4077 0.041 Uiso 1 1 calc R
C59 C 0.5974(2) -0.0958(2) 0.34953(17) 0.0381(8) Uani 1 1 d .
H74 H 0.5732 -0.1381 0.3451 0.046 Uiso 1 1 calc R
C60 C 0.6828(2) -0.09313(18) 0.31769(16) 0.0343(8) Uani 1 1 d .
H75 H 0.7172 -0.1348 0.2929 0.041 Uiso 1 1 calc R
C61 C 0.7174(2) -0.03140(17) 0.32183(15) 0.0276(7) Uani 1 1 d .
H76 H 0.7748 -0.0303 0.2988 0.033 Uiso 1 1 calc R
C62 C 0.6690(2) 0.03136(16) 0.35998(14) 0.0221(6) Uani 1 1 d .
C63 C 0.8919(2) 0.08445(17) 0.44548(14) 0.0248(7) Uani 1 1 d .
H77 H 0.9379 0.0563 0.4765 0.037 Uiso 1 1 calc R
H78 H 0.8307 0.0882 0.4677 0.037 Uiso 1 1 calc R
H79 H 0.8978 0.1382 0.4304 0.037 Uiso 1 1 calc R
C64 C 1.00642(19) 0.02169(17) 0.35612(15) 0.0268(7) Uani 1 1 d .
H80 H 1.0472 -0.0043 0.3910 0.040 Uiso 1 1 calc R
H81 H 1.0188 0.0722 0.3367 0.040 Uiso 1 1 calc R
H82 H 1.0170 -0.0133 0.3218 0.040 Uiso 1 1 calc R
C65 C 0.8885(2) -0.04232(16) 0.41150(15) 0.0274(7) Uani 1 1 d .
H83 H 0.8970 -0.0735 0.3747 0.041 Uiso 1 1 calc R
H84 H 0.8257 -0.0334 0.4319 0.041 Uiso 1 1 calc R
H85 H 0.9314 -0.0715 0.4444 0.041 Uiso 1 1 calc R
C66 C 0.9760(2) 0.26333(16) 0.10180(15) 0.0271(7) Uani 1 1 d .
H86 H 0.9268 0.2844 0.1351 0.041 Uiso 1 1 calc R
H87 H 0.9498 0.2636 0.0608 0.041 Uiso 1 1 calc R
H88 H 1.0179 0.2967 0.0933 0.041 Uiso 1 1 calc R
C67 C 1.0927(2) 0.17032(18) 0.20619(15) 0.0285(7) Uani 1 1 d .
H89 H 1.1460 0.1901 0.1913 0.043 Uiso 1 1 calc R
H90 H 1.1119 0.1185 0.2335 0.043 Uiso 1 1 calc R
H91 H 1.0478 0.2084 0.2322 0.043 Uiso 1 1 calc R
C68 C 1.1338(2) 0.12803(18) 0.06598(15) 0.0278(7) Uani 1 1 d .
H92 H 1.1070 0.1262 0.0258 0.042 Uiso 1 1 calc R
H93 H 1.1739 0.0751 0.0804 0.042 Uiso 1 1 calc R
H94 H 1.1693 0.1668 0.0568 0.042 Uiso 1 1 calc R
Si9 Si 1.03995(5) 0.15873(4) 0.13284(4) 0.02007(18) Uani 1 1 d .
Si10 Si 1.04881(5) -0.02044(4) 0.17145(4) 0.02081(19) Uani 1 1 d .
C69 C 0.9933(2) -0.09131(16) 0.22603(15) 0.0262(7) Uani 1 1 d .
H95 H 1.0396 -0.1327 0.2505 0.039 Uiso 1 1 calc R
H96 H 0.9646 -0.1162 0.1989 0.039 Uiso 1 1 calc R
H97 H 0.9466 -0.0621 0.2572 0.039 Uiso 1 1 calc R
C70 C 1.15472(19) -0.02603(17) 0.21016(15) 0.0282(7) Uani 1 1 d .
H98 H 1.1376 -0.0011 0.2509 0.042 Uiso 1 1 calc R
H99 H 1.1923 0.0022 0.1794 0.042 Uiso 1 1 calc R
H100 H 1.1896 -0.0820 0.2204 0.042 Uiso 1 1 calc R
C71 C 1.0928(2) -0.06562(17) 0.09282(15) 0.0307(8) Uani 1 1 d .
H101 H 1.1406 -0.1159 0.1021 0.046 Uiso 1 1 calc R
H102 H 1.1182 -0.0286 0.0610 0.046 Uiso 1 1 calc R
H103 H 1.0425 -0.0760 0.0743 0.046 Uiso 1 1 calc R
Si11 Si 0.67664(5) 0.24065(5) 0.14202(4) 0.02316(19) Uani 1 1 d .
C72 C 0.7270(2) 0.32656(17) 0.12237(15) 0.0275(7) Uani 1 1 d .
H104 H 0.6790 0.3763 0.1284 0.041 Uiso 1 1 calc R
H105 H 0.7537 0.3290 0.0765 0.041 Uiso 1 1 calc R
H106 H 0.7747 0.3194 0.1520 0.041 Uiso 1 1 calc R
C73 C 0.5986(2) 0.25603(19) 0.07547(15) 0.0312(7) Uani 1 1 d .
H107 H 0.5610 0.2190 0.0866 0.047 Uiso 1 1 calc R
H108 H 0.6350 0.2462 0.0333 0.047 Uiso 1 1 calc R
H109 H 0.5588 0.3110 0.0717 0.047 Uiso 1 1 calc R
C74 C 0.6059(2) 0.24770(18) 0.22247(15) 0.0296(7) Uani 1 1 d .
H110 H 0.6460 0.2307 0.2586 0.044 Uiso 1 1 calc R
H111 H 0.5657 0.2131 0.2266 0.044 Uiso 1 1 calc R
H112 H 0.5688 0.3030 0.2245 0.044 Uiso 1 1 calc R
Si12 Si 0.71596(6) 0.05941(5) 0.13330(4) 0.0250(2) Uani 1 1 d .
C75 C 0.6915(2) 0.0624(2) 0.04579(16) 0.0356(8) Uani 1 1 d .
H113 H 0.6534 0.0272 0.0445 0.053 Uiso 1 1 calc R
H114 H 0.7492 0.0444 0.0186 0.053 Uiso 1 1 calc R
H115 H 0.6592 0.1171 0.0285 0.053 Uiso 1 1 calc R
C76 C 0.6056(2) 0.06712(19) 0.18567(16) 0.0342(8) Uani 1 1 d .
H116 H 0.5855 0.0198 0.1844 0.051 Uiso 1 1 calc R
H117 H 0.5591 0.1150 0.1687 0.051 Uiso 1 1 calc R
H118 H 0.6143 0.0706 0.2313 0.051 Uiso 1 1 calc R
C77 C 0.7896(2) -0.04518(17) 0.15216(17) 0.0329(8) Uani 1 1 d .
H119 H 0.8100 -0.0528 0.1966 0.049 Uiso 1 1 calc R
H120 H 0.8430 -0.0550 0.1197 0.049 Uiso 1 1 calc R
H121 H 0.7545 -0.0826 0.1501 0.049 Uiso 1 1 calc R
C78 C 0.83689(19) 0.15051(16) 0.07703(13) 0.0216(6) Uani 1 1 d .
H122 H 0.8091 0.1456 0.0377 0.026 Uiso 1 1 calc R
H123 H 0.8475 0.2038 0.0709 0.026 Uiso 1 1 calc R
C79 C 0.92747(19) 0.08599(16) 0.08381(14) 0.0215(6) Uani 1 1 d .
H124 H 0.9716 0.0956 0.0461 0.026 Uiso 1 1 calc R
H125 H 0.9182 0.0333 0.0825 0.026 Uiso 1 1 calc R
C80 C 0.8984(2) 0.29494(16) 0.36864(14) 0.0230(7) Uani 1 1 d .
C81 C 0.9913(2) 0.23635(17) 0.35978(15) 0.0286(7) Uani 1 1 d .
H126 H 0.9866 0.1923 0.3383 0.043 Uiso 1 1 calc R
H127 H 1.0149 0.2153 0.4031 0.043 Uiso 1 1 calc R
H128 H 1.0330 0.2632 0.3322 0.043 Uiso 1 1 calc R
C82 C 0.8808(2) 0.34115(17) 0.42017(15) 0.0267(7) Uani 1 1 d .
H129 H 0.9247 0.3303 0.4515 0.032 Uiso 1 1 calc R
C83 C 0.8010(2) 0.40249(18) 0.42690(16) 0.0300(7) Uani 1 1 d .
H130 H 0.7893 0.4326 0.4630 0.036 Uiso 1 1 calc R
C84 C 0.7387(2) 0.41922(17) 0.38034(16) 0.0296(7) Uani 1 1 d .
H131 H 0.6853 0.4631 0.3834 0.036 Uiso 1 1 calc R
C85 C 0.7519(2) 0.37386(17) 0.32940(15) 0.0253(7) Uani 1 1 d .
C86 C 0.6821(2) 0.39524(18) 0.27998(17) 0.0346(8) Uani 1 1 d .
H132 H 0.6498 0.3542 0.2857 0.052 Uiso 1 1 calc R
H133 H 0.7127 0.3986 0.2352 0.052 Uiso 1 1 calc R
H134 H 0.6381 0.4469 0.2867 0.052 Uiso 1 1 calc R
C87 C 0.2805(3) -0.0227(3) 0.3888(3) 0.0779(15) Uani 1 1 d .
H135 H 0.3311 -0.0157 0.3564 0.117 Uiso 1 1 calc R
H136 H 0.2442 -0.0499 0.3705 0.117 Uiso 1 1 calc R
H137 H 0.3051 -0.0547 0.4293 0.117 Uiso 1 1 calc R
C88 C 0.2205(3) 0.0582(3) 0.4047(2) 0.0640(12) Uani 1 1 d .
H138 H 0.2051 0.0942 0.3631 0.077 Uiso 1 1 calc R
H139 H 0.1627 0.0525 0.4296 0.077 Uiso 1 1 calc R
O1 O 0.26579(18) 0.09078(16) 0.44203(14) 0.0579(7) Uani 1 1 d .
C89 C 0.2152(3) 0.1672(2) 0.4575(2) 0.0551(11) Uani 1 1 d .
H140 H 0.1560 0.1644 0.4817 0.066 Uiso 1 1 calc R
H141 H 0.2022 0.2041 0.4161 0.066 Uiso 1 1 calc R
C90 C 0.2654(3) 0.1986(3) 0.4983(2) 0.0719(13) Uani 1 1 d .
H142 H 0.2785 0.1622 0.5393 0.108 Uiso 1 1 calc R
H143 H 0.2281 0.2513 0.5090 0.108 Uiso 1 1 calc R
H144 H 0.3230 0.2032 0.4738 0.108 Uiso 1 1 calc R
C91 C 0.3061(3) 0.3823(3) 0.5283(2) 0.0649(12) Uani 1 1 d .
H145 H 0.3477 0.3389 0.5057 0.097 Uiso 1 1 calc R
H146 H 0.3291 0.4292 0.5190 0.097 Uiso 1 1 calc R
H147 H 0.2452 0.3958 0.5124 0.097 Uiso 1 1 calc R
C92 C 0.3002(2) 0.3564(2) 0.60051(19) 0.0483(10) Uani 1 1 d .
H148 H 0.2600 0.4007 0.6237 0.058 Uiso 1 1 calc R
H149 H 0.2735 0.3109 0.6103 0.058 Uiso 1 1 calc R
O2 O 0.38715(18) 0.33353(17) 0.62272(13) 0.0589(7) Uani 1 1 d .
C93 C 0.3877(3) 0.3177(3) 0.6911(2) 0.0644(12) Uani 1 1 d .
H150 H 0.3570 0.2757 0.7081 0.077 Uiso 1 1 calc R
H151 H 0.3536 0.3665 0.7112 0.077 Uiso 1 1 calc R
C94 C 0.4827(3) 0.2910(4) 0.7099(3) 0.104(2) Uani 1 1 d .
H152 H 0.5108 0.3348 0.6974 0.156 Uiso 1 1 calc R
H153 H 0.5177 0.2454 0.6871 0.156 Uiso 1 1 calc R
H154 H 0.4825 0.2752 0.7578 0.156 Uiso 1 1 calc R

loop_
_atom_site_aniso_label
_atom_site_aniso_U_11
_atom_site_aniso_U_22
_atom_site_aniso_U_33
_atom_site_aniso_U_23
_atom_site_aniso_U_13
_atom_site_aniso_U_12
N1 0.0330(14) 0.0160(12) 0.0228(13) -0.0070(11) -0.0028(11) -0.0040(11)
C1 0.0155(14) 0.0201(15) 0.0207(15) -0.0074(12) 0.0027(12) -0.0039(12)
Si1 0.0193(4) 0.0131(4) 0.0163(4) -0.0050(3) 0.0013(3) -0.0031(3)
Si2 0.0218(4) 0.0139(4) 0.0178(4) -0.0043(3) -0.0001(3) -0.0039(3)
C2 0.0221(15) 0.0207(15) 0.0160(15) -0.0048(12) 0.0047(12) -0.0017(12)
C3 0.0196(15) 0.0182(14) 0.0157(14) -0.0056(12) -0.0014(12) -0.0032(12)
C4 0.0403(19) 0.0105(14) 0.0248(17) -0.0030(12) -0.0116(15) -0.0003(13)
C5 0.0219(15) 0.0166(14) 0.0216(15) -0.0053(12) 0.0002(13) -0.0049(12)
C6 0.0223(15) 0.0164(14) 0.0148(14) -0.0012(12) 0.0031(12) -0.0048(12)
C7 0.0216(15) 0.0173(14) 0.0175(15) -0.0027(12) 0.0016(12) -0.0055(12)
C8 0.0257(16) 0.0196(15) 0.0205(15) -0.0016(12) -0.0042(13) -0.0047(13)
C9 0.0329(18) 0.0166(15) 0.0313(18) -0.0061(13) -0.0041(15) -0.0069(13)
C10 0.0303(17) 0.0273(17) 0.0341(18) -0.0062(14) -0.0084(15) -0.0138(14)
C11 0.0215(16) 0.0264(16) 0.0338(18) -0.0019(14) -0.0060(14) -0.0053(13)
C12 0.0218(15) 0.0186(14) 0.0209(15) -0.0003(12) 0.0016(13) -0.0074(12)
C13 0.0188(15) 0.0193(15) 0.0249(16) -0.0037(13) -0.0005(13) -0.0008(12)
C14 0.0216(15) 0.0176(14) 0.0204(15) -0.0018(12) 0.0022(13) -0.0027(12)
C15 0.0266(16) 0.0157(14) 0.0263(17) -0.0022(13) 0.0020(14) -0.0012(12)
C16 0.0340(18) 0.0139(14) 0.0318(18) -0.0051(13) -0.0019(15) -0.0037(13)
C17 0.0328(18) 0.0215(16) 0.0312(18) -0.0074(14) -0.0002(15) -0.0099(14)
C18 0.0271(16) 0.0212(15) 0.0220(16) -0.0064(13) 0.0003(13) -0.0081(13)
C19 0.0238(16) 0.0190(14) 0.0170(15) -0.0051(12) 0.0037(12) -0.0070(12)
C20 0.0286(17) 0.0211(15) 0.0231(16) -0.0063(13) 0.0011(13) -0.0058(13)
C21 0.0347(18) 0.0212(15) 0.0228(16) -0.0048(13) 0.0054(14) -0.0125(13)
C22 0.0257(17) 0.0266(16) 0.0267(17) -0.0068(14) 0.0026(14) -0.0077(13)
Si3 0.0231(4) 0.0140(4) 0.0200(4) -0.0038(3) -0.0007(3) -0.0023(3)
Si4 0.0243(4) 0.0161(4) 0.0215(4) -0.0035(3) -0.0019(4) -0.0066(3)
C23 0.0338(18) 0.0151(14) 0.0330(18) -0.0050(13) -0.0008(15) -0.0026(13)
C24 0.0343(18) 0.0197(15) 0.0321(18) -0.0082(14) -0.0001(15) 0.0003(14)
C25 0.0305(17) 0.0207(15) 0.0303(18) -0.0024(14) -0.0066(14) -0.0038(13)
C26 0.0261(17) 0.0277(16) 0.0326(18) -0.0025(14) 0.0006(14) -0.0106(14)
C27 0.0313(17) 0.0159(14) 0.0285(17) -0.0038(13) 0.0009(14) -0.0094(13)
C28 0.0368(18) 0.0225(16) 0.0311(18) -0.0030(14) -0.0082(15) -0.0122(14)
C29 0.0258(16) 0.0224(15) 0.0137(14) -0.0059(12) -0.0006(12) -0.0056(13)
C30 0.0255(16) 0.0229(15) 0.0159(15) -0.0035(12) 0.0031(13) -0.0042(13)
Si5 0.0226(4) 0.0252(4) 0.0219(4) -0.0040(4) 0.0036(4) -0.0064(4)
Si6 0.0262(5) 0.0206(4) 0.0250(5) -0.0094(4) 0.0019(4) -0.0002(4)
C31 0.0279(17) 0.0270(16) 0.0279(17) -0.0043(14) 0.0025(14) -0.0113(14)
C32 0.0284(17) 0.0371(19) 0.0304(18) -0.0051(15) 0.0074(15) -0.0065(15)
C33 0.0295(18) 0.0304(17) 0.0311(18) -0.0045(15) -0.0019(15) -0.0089(14)
C34 0.0358(19) 0.0364(19) 0.035(2) -0.0179(16) 0.0011(16) 0.0021(15)
C35 0.043(2) 0.0240(16) 0.038(2) -0.0089(15) -0.0017(16) -0.0063(15)
C36 0.0296(18) 0.0279(17) 0.0325(18) -0.0056(15) 0.0015(15) 0.0014(14)
C37 0.044(2) 0.0140(14) 0.0245(17) -0.0038(13) -0.0084(15) 0.0005(14)
C38 0.048(2) 0.0266(17) 0.0317(19) -0.0113(15) 0.0021(16) -0.0032(15)
C39 0.049(2) 0.0209(16) 0.0268(18) -0.0100(14) -0.0058(16) 0.0031(15)
C40 0.057(2) 0.0237(17) 0.036(2) -0.0148(15) -0.0187(19) 0.0019(16)
C41 0.047(2) 0.0192(16) 0.044(2) -0.0098(15) -0.0154(18) -0.0028(15)
C42 0.0389(19) 0.0127(14) 0.0341(18) -0.0077(13) -0.0100(16) 0.0007(13)
C43 0.042(2) 0.0279(18) 0.047(2) -0.0119(16) -0.0040(18) -0.0119(15)
N2 0.0276(14) 0.0162(12) 0.0205(13) -0.0056(10) 0.0033(11) -0.0070(10)
C44 0.0165(14) 0.0139(14) 0.0233(15) -0.0043(12) -0.0004(12) -0.0017(11)
Si7 0.0236(4) 0.0138(4) 0.0162(4) -0.0038(3) 0.0026(3) -0.0062(3)
Si8 0.0205(4) 0.0140(4) 0.0162(4) -0.0050(3) 0.0025(3) -0.0054(3)
C45 0.0216(15) 0.0177(14) 0.0153(14) -0.0061(12) 0.0028(12) -0.0057(12)
C46 0.0232(16) 0.0232(15) 0.0152(14) -0.0061(12) 0.0016(12) -0.0067(12)
C47 0.0326(17) 0.0165(14) 0.0211(16) -0.0036(12) 0.0028(13) -0.0153(13)
C48 0.0247(16) 0.0165(14) 0.0198(15) -0.0060(12) 0.0013(13) -0.0044(12)
C49 0.0244(16) 0.0166(14) 0.0182(15) 0.0020(12) -0.0028(12) -0.0069(12)
C50 0.0204(15) 0.0141(13) 0.0194(15) 0.0010(12) -0.0002(12) -0.0028(12)
C51 0.0212(15) 0.0180(14) 0.0220(15) -0.0016(12) 0.0034(13) -0.0059(12)
C52 0.0256(16) 0.0173(14) 0.0265(16) -0.0050(13) -0.0002(14) -0.0042(12)
C53 0.0288(17) 0.0208(15) 0.0273(17) -0.0061(13) 0.0060(14) -0.0012(13)
C54 0.0193(16) 0.0243(16) 0.0290(17) 0.0011(14) 0.0066(13) -0.0033(13)
C55 0.0190(15) 0.0190(14) 0.0233(16) -0.0014(12) 0.0000(13) -0.0060(12)
C56 0.0204(16) 0.0255(16) 0.0289(17) 0.0018(14) 0.0017(13) -0.0080(13)
C57 0.0246(16) 0.0214(15) 0.0250(16) 0.0009(13) -0.0033(13) -0.0108(13)
C58 0.039(2) 0.0367(19) 0.0335(19) -0.0006(16) 0.0006(16) -0.0261(16)
C59 0.054(2) 0.0364(19) 0.037(2) -0.0094(16) 0.0026(18) -0.0330(17)
C60 0.055(2) 0.0219(16) 0.0325(19) -0.0103(14) 0.0020(17) -0.0199(16)
C61 0.0388(19) 0.0259(16) 0.0229(16) -0.0052(13) 0.0026(14) -0.0178(14)
C62 0.0316(17) 0.0189(15) 0.0167(15) 0.0007(12) -0.0018(13) -0.0100(13)
C63 0.0287(17) 0.0213(15) 0.0231(16) -0.0046(13) -0.0034(14) -0.0038(13)
C64 0.0256(17) 0.0237(16) 0.0290(17) -0.0090(14) -0.0021(14) -0.0009(13)
C65 0.0362(18) 0.0168(15) 0.0274(17) -0.0019(13) -0.0008(15) -0.0064(13)
C66 0.0328(17) 0.0181(15) 0.0324(18) -0.0058(13) 0.0037(15) -0.0118(13)
C67 0.0319(18) 0.0272(16) 0.0302(18) -0.0055(14) 0.0006(15) -0.0143(14)
C68 0.0296(17) 0.0260(16) 0.0263(17) -0.0030(14) 0.0052(14) -0.0091(14)
Si9 0.0237(4) 0.0160(4) 0.0208(4) -0.0043(3) 0.0033(3) -0.0071(3)
Si10 0.0251(4) 0.0136(4) 0.0217(4) -0.0057(3) 0.0037(4) -0.0031(3)
C69 0.0314(17) 0.0161(14) 0.0277(17) -0.0038(13) 0.0004(14) -0.0026(13)
C70 0.0263(17) 0.0229(16) 0.0311(18) -0.0054(14) -0.0002(14) -0.0005(13)
C71 0.0349(18) 0.0190(15) 0.0339(18) -0.0115(14) 0.0104(15) -0.0025(14)
Si11 0.0229(4) 0.0222(4) 0.0220(4) -0.0046(4) 0.0009(4) -0.0031(3)
C72 0.0284(17) 0.0220(15) 0.0277(17) -0.0053(14) 0.0009(14) -0.0008(13)
C73 0.0292(18) 0.0351(18) 0.0255(17) -0.0051(15) 0.0000(14) -0.0040(14)
C74 0.0299(17) 0.0294(17) 0.0286(18) -0.0104(14) 0.0057(15) -0.0071(14)
Si12 0.0275(5) 0.0264(4) 0.0242(5) -0.0081(4) 0.0018(4) -0.0115(4)
C75 0.0372(19) 0.044(2) 0.0322(19) -0.0155(16) -0.0019(16) -0.0164(16)
C76 0.0347(19) 0.0338(18) 0.0365(19) -0.0051(16) 0.0024(16) -0.0155(15)
C77 0.0388(19) 0.0256(17) 0.038(2) -0.0104(15) 0.0020(16) -0.0140(15)
C78 0.0286(16) 0.0213(15) 0.0151(15) -0.0051(12) 0.0029(13) -0.0080(13)
C79 0.0241(16) 0.0214(15) 0.0191(15) -0.0077(12) 0.0020(13) -0.0056(12)
C80 0.0308(17) 0.0161(14) 0.0228(16) -0.0035(12) 0.0047(13) -0.0103(13)
C81 0.0360(18) 0.0263(16) 0.0248(17) -0.0054(14) -0.0026(14) -0.0096(14)
C82 0.0368(18) 0.0260(16) 0.0214(16) -0.0051(13) 0.0003(14) -0.0151(14)
C83 0.0408(19) 0.0255(16) 0.0279(18) -0.0135(14) 0.0101(15) -0.0162(15)
C84 0.0330(18) 0.0212(16) 0.0368(19) -0.0122(14) 0.0095(15) -0.0120(14)
C85 0.0276(17) 0.0215(15) 0.0285(17) -0.0083(13) 0.0067(14) -0.0110(13)
C86 0.0364(19) 0.0258(17) 0.042(2) -0.0165(16) 0.0011(16) -0.0050(14)
C87 0.071(3) 0.057(3) 0.117(4) -0.026(3) -0.023(3) -0.022(2)
C88 0.070(3) 0.067(3) 0.067(3) -0.002(2) -0.016(2) -0.036(2)
O1 0.0545(17) 0.0554(17) 0.0680(19) -0.0020(15) -0.0066(15) -0.0245(14)
C89 0.064(3) 0.044(2) 0.056(3) 0.000(2) 0.005(2) -0.021(2)
C90 0.066(3) 0.077(3) 0.072(3) -0.004(3) -0.013(3) -0.021(3)
C91 0.067(3) 0.059(3) 0.058(3) -0.010(2) -0.001(2) -0.003(2)
C92 0.042(2) 0.047(2) 0.052(2) -0.011(2) -0.0013(19) -0.0048(18)
O2 0.0493(17) 0.0738(19) 0.0448(17) -0.0016(15) 0.0029(14) -0.0104(14)
C93 0.058(3) 0.086(3) 0.052(3) -0.018(3) 0.003(2) -0.023(2)
C94 0.067(3) 0.155(6) 0.088(4) 0.014(4) -0.020(3) -0.041(4)

loop_
_atom_type_symbol
_atom_type_description
_atom_type_scat_dispersion_real
_atom_type_scat_dispersion_imag
_atom_type_scat_source
C C 0.0033 0.0016 'International Tables Vol C Tables 4.2.6.8 and 6.1.1.4'
H H 0.0000 0.0000 'International Tables Vol C Tables 4.2.6.8 and 6.1.1.4'
N N 0.0061 0.0033 'International Tables Vol C Tables 4.2.6.8 and 6.1.1.4'
Si Si 0.0817 0.0704 'International Tables Vol C Tables 4.2.6.8 and 6.1.1.4'
O O 0.0106 0.0060 'International Tables Vol C Tables 4.2.6.8 and 6.1.1.4'

loop_
_geom_angle_atom_site_label_1
_geom_angle_atom_site_label_2
_geom_angle_atom_site_label_3
_geom_angle
C1 N1 C4 124.6(2)
N1 C1 Si1 137.2(2)
N1 C1 Si2 148.0(2)
Si1 C1 Si2 74.19(10)
C3 Si1 C2 99.41(12)
C3 Si1 C1 122.55(11)
C2 Si1 C1 119.28(12)
C3 Si1 Si2 133.20(9)
C2 Si1 Si2 123.78(9)
C1 Si1 Si2 53.12(9)
C6 Si2 C5 105.46(12)
C6 Si2 C1 122.32(12)
C5 Si2 C1 117.46(11)
C6 Si2 Si1 121.22(9)
C5 Si2 Si1 129.25(9)
C1 Si2 Si1 52.68(8)
C30 C2 Si5 108.40(18)
C30 C2 Si6 108.02(18)
Si5 C2 Si6 109.12(14)
C30 C2 Si1 97.81(17)
Si5 C2 Si1 114.56(14)
Si6 C2 Si1 117.82(15)
C29 C3 Si3 105.84(18)
C29 C3 Si4 108.36(18)
Si3 C3 Si4 108.30(13)
C29 C3 Si1 100.38(17)
Si3 C3 Si1 115.35(14)
Si4 C3 Si1 117.48(14)
C42 C4 C37 120.3(3)
C42 C4 N1 117.2(3)
C37 C4 N1 122.0(3)
C22 C5 C20 111.2(2)
C22 C5 C21 107.9(2)
C20 C5 C21 107.1(2)
C22 C5 Si2 113.2(2)
C20 C5 Si2 105.89(19)
C21 C5 Si2 111.48(18)
C7 C6 C19 118.4(2)
C7 C6 Si2 123.5(2)
C19 C6 Si2 118.0(2)
C6 C7 C12 121.1(2)
C6 C7 C8 122.3(2)
C12 C7 C8 116.6(2)
C9 C8 C7 121.5(3)
C8 C9 C10 121.4(3)
C11 C10 C9 119.5(3)
C10 C11 C12 121.3(3)
C13 C12 C11 121.7(3)
C13 C12 C7 118.6(3)
C11 C12 C7 119.7(3)
C14 C13 C12 121.8(3)
C13 C14 C19 119.9(2)
C13 C14 C15 120.8(3)
C19 C14 C15 119.3(3)
C16 C15 C14 121.2(3)
C15 C16 C17 119.6(3)
C18 C17 C16 121.3(3)
C17 C18 C19 121.2(3)
C6 C19 C14 120.2(3)
C6 C19 C18 122.6(3)
C14 C19 C18 117.3(2)
C24 Si3 C23 104.32(14)
C24 Si3 C25 108.00(14)
C23 Si3 C25 105.01(14)
C24 Si3 C3 114.74(13)
C23 Si3 C3 114.17(13)
C25 Si3 C3 109.94(12)
C27 Si4 C26 104.67(14)
C27 Si4 C28 106.44(13)
C26 Si4 C28 105.35(14)
C27 Si4 C3 115.13(13)
C26 Si4 C3 115.71(13)
C28 Si4 C3 108.76(13)
C30 C29 C3 110.9(2)
C29 C30 C2 110.6(2)
C31 Si5 C33 110.05(14)
C31 Si5 C32 104.63(14)
C33 Si5 C32 105.50(14)
C31 Si5 C2 109.74(13)
C33 Si5 C2 113.04(13)
C32 Si5 C2 113.48(14)
C36 Si6 C35 106.17(15)
C36 Si6 C34 107.08(15)
C35 Si6 C34 103.14(15)
C36 Si6 C2 112.72(13)
C35 Si6 C2 116.45(13)
C34 Si6 C2 110.49(14)
C39 C37 C4 117.5(3)
C39 C37 C38 119.0(3)
C4 C37 C38 123.4(3)
C40 C39 C37 122.7(3)
C39 C40 C41 119.1(3)
C40 C41 C42 121.2(3)
C41 C42 C4 118.7(3)
C41 C42 C43 119.6(3)
C4 C42 C43 121.7(3)
C44 N2 C47 125.8(2)
N2 C44 Si8 136.9(2)
N2 C44 Si7 148.6(2)
Si8 C44 Si7 74.46(10)
C49 Si7 C48 104.57(12)
C49 Si7 C44 121.72(11)
C48 Si7 C44 119.26(12)
C49 Si7 Si8 125.10(9)
C48 Si7 Si8 125.69(9)
C44 Si7 Si8 52.76(8)
C46 Si8 C45 98.54(12)
C46 Si8 C44 120.20(11)
C45 Si8 C44 122.24(12)
C46 Si8 Si7 126.10(9)
C45 Si8 Si7 131.87(9)
C44 Si8 Si7 52.78(9)
C79 C45 Si9 106.41(18)
C79 C45 Si10 106.70(17)
Si9 C45 Si10 108.35(13)
C79 C45 Si8 99.95(17)
Si9 C45 Si8 114.73(13)
Si10 C45 Si8 119.29(14)
C78 C46 Si11 107.60(19)
C78 C46 Si12 108.18(18)
Si11 C46 Si12 108.97(14)
C78 C46 Si8 99.06(17)
Si11 C46 Si8 114.98(14)
Si12 C46 Si8 117.03(15)
C80 C47 C85 120.2(3)
C80 C47 N2 121.6(2)
C85 C47 N2 117.8(3)
C65 C48 C64 107.8(2)
C65 C48 C63 106.9(2)
C64 C48 C63 110.1(2)
C65 C48 Si7 110.43(19)
C64 C48 Si7 112.6(2)
C63 C48 Si7 108.86(18)
C50 C49 C62 118.2(3)
C50 C49 Si7 121.6(2)
C62 C49 Si7 119.7(2)
C49 C50 C51 122.7(3)
C49 C50 C55 120.7(3)
C51 C50 C55 116.6(2)
C52 C51 C50 122.6(3)
C51 C52 C53 120.0(3)
C54 C53 C52 120.0(3)
C53 C54 C55 121.4(3)
C56 C55 C54 121.4(3)
C56 C55 C50 119.3(3)
C54 C55 C50 119.3(3)
C57 C56 C55 121.4(3)
C56 C57 C58 121.1(3)
C56 C57 C62 119.7(3)
C58 C57 C62 119.2(3)
C59 C58 C57 121.5(3)
C58 C59 C60 119.7(3)
C61 C60 C59 121.0(3)
C60 C61 C62 121.4(3)
C49 C62 C57 120.6(3)
C49 C62 C61 122.3(3)
C57 C62 C61 117.1(3)
C67 Si9 C66 103.67(14)
C67 Si9 C68 108.26(14)
C66 Si9 C68 104.63(14)
C67 Si9 C45 114.23(13)
C66 Si9 C45 114.88(13)
C68 Si9 C45 110.46(13)
C69 Si10 C70 106.32(14)
C69 Si10 C71 106.21(14)
C70 Si10 C71 104.26(14)
C69 Si10 C45 114.35(13)
C70 Si10 C45 115.75(13)
C71 Si10 C45 109.08(13)
C74 Si11 C72 109.60(14)
C74 Si11 C73 108.08(14)
C72 Si11 C73 104.39(14)
C74 Si11 C46 112.68(13)
C72 Si11 C46 110.56(13)
C73 Si11 C46 111.17(13)
C77 Si12 C76 106.83(15)
C77 Si12 C75 102.20(15)
C76 Si12 C75 106.98(15)
C77 Si12 C46 115.81(13)
C76 Si12 C46 113.34(13)
C75 Si12 C46 110.79(14)
C79 C78 C46 109.9(2)
C78 C79 C45 111.2(2)
C82 C80 C47 118.4(3)
C82 C80 C81 118.3(3)
C47 C80 C81 123.0(3)
C83 C82 C80 121.6(3)
C84 C83 C82 118.9(3)
C83 C84 C85 121.7(3)
C84 C85 C47 119.0(3)
C84 C85 C86 119.3(3)
C47 C85 C86 121.7(3)
O1 C88 C87 109.9(3)
C88 O1 C89 113.4(3)
O1 C89 C90 111.4(3)
O2 C92 C91 109.7(3)
C92 O2 C93 114.1(3)
O2 C93 C94 110.2(4)

loop_
_geom_bond_atom_site_label_1
_geom_bond_atom_site_label_2
_geom_bond_distance
N1 C1 1.284(3)
N1 C4 1.440(4)
C1 Si1 1.943(3)
C1 Si2 1.954(3)
Si1 C3 1.928(3)
Si1 C2 1.933(3)
Si1 Si2 2.3506(11)
Si2 C6 1.905(3)
Si2 C5 1.924(3)
C2 C30 1.583(4)
C2 Si5 1.897(3)
C2 Si6 1.920(3)
C3 C29 1.582(4)
C3 Si3 1.917(3)
C3 Si4 1.919(3)
C4 C42 1.404(4)
C4 C37 1.405(4)
C5 C22 1.524(4)
C5 C20 1.543(4)
C5 C21 1.549(4)
C6 C7 1.415(4)
C6 C19 1.424(4)
C7 C12 1.429(4)
C7 C8 1.438(4)
C8 C9 1.350(4)
C9 C10 1.408(4)
C10 C11 1.355(4)
C11 C12 1.421(4)
C12 C13 1.401(4)
C13 C14 1.381(4)
C14 C19 1.426(4)
C14 C15 1.433(4)
C15 C16 1.353(4)
C16 C17 1.405(4)
C17 C18 1.363(4)
C18 C19 1.428(4)
Si3 C24 1.865(3)
Si3 C23 1.866(3)
Si3 C25 1.875(3)
Si4 C27 1.869(3)
Si4 C26 1.871(3)
Si4 C28 1.876(3)
C29 C30 1.525(4)
Si5 C31 1.865(3)
Si5 C33 1.866(3)
Si5 C32 1.872(3)
Si6 C36 1.861(3)
Si6 C35 1.866(3)
Si6 C34 1.876(3)
C37 C39 1.393(4)
C37 C38 1.485(4)
C39 C40 1.361(5)
C40 C41 1.375(5)
C41 C42 1.392(4)
C42 C43 1.495(4)
N2 C44 1.281(3)
N2 C47 1.445(3)
C44 Si8 1.956(3)
C44 Si7 1.957(3)
Si7 C49 1.912(3)
Si7 C48 1.924(3)
Si7 Si8 2.3675(11)
Si8 C46 1.930(3)
Si8 C45 1.941(3)
C45 C79 1.584(4)
C45 Si9 1.910(3)
C45 Si10 1.926(3)
C46 C78 1.569(4)
C46 Si11 1.904(3)
C46 Si12 1.921(3)
C47 C80 1.401(4)
C47 C85 1.405(4)
C48 C65 1.533(4)
C48 C64 1.535(4)
C48 C63 1.544(4)
C49 C50 1.417(4)
C49 C62 1.423(4)
C50 C51 1.423(4)
C50 C55 1.436(4)
C51 C52 1.369(4)
C52 C53 1.414(4)
C53 C54 1.354(4)
C54 C55 1.434(4)
C55 C56 1.392(4)
C56 C57 1.389(4)
C57 C58 1.426(4)
C57 C62 1.428(4)
C58 C59 1.354(4)
C59 C60 1.400(4)
C60 C61 1.369(4)
C61 C62 1.428(4)
C66 Si9 1.871(3)
C67 Si9 1.870(3)
C68 Si9 1.878(3)
Si10 C69 1.872(3)
Si10 C70 1.874(3)
Si10 C71 1.877(3)
Si11 C74 1.859(3)
Si11 C72 1.871(3)
Si11 C73 1.872(3)
Si12 C77 1.869(3)
Si12 C76 1.869(3)
Si12 C75 1.876(3)
C78 C79 1.521(4)
C80 C82 1.392(4)
C80 C81 1.503(4)
C82 C83 1.384(4)
C83 C84 1.379(4)
C84 C85 1.379(4)
C85 C86 1.499(4)
C87 C88 1.514(6)
C88 O1 1.389(4)
O1 C89 1.408(4)
C89 C90 1.480(5)
C91 C92 1.483(5)
C92 O2 1.391(4)
O2 C93 1.392(5)
C93 C94 1.476(6)

loop_
_geom_torsion_atom_site_label_1
_geom_torsion_atom_site_label_2
_geom_torsion_atom_site_label_3
_geom_torsion_atom_site_label_4
_geom_torsion
C4 N1 C1 Si1 178.1(2)
C4 N1 C1 Si2 12.5(6)
N1 C1 Si1 C3 -49.7(4)
Si2 C1 Si1 C3 122.44(12)
N1 C1 Si1 C2 75.8(3)
Si2 C1 Si1 C2 -112.10(12)
N1 C1 Si1 Si2 -172.2(4)
N1 C1 Si2 C6 -83.3(4)
Si1 C1 Si2 C6 106.79(12)
N1 C1 Si2 C5 49.9(4)
Si1 C1 Si2 C5 -120.03(11)
N1 C1 Si2 Si1 169.9(5)
C3 Si1 Si2 C6 148.49(15)
C2 Si1 Si2 C6 -5.39(15)
C1 Si1 Si2 C6 -108.91(14)
C3 Si1 Si2 C5 -5.36(17)
C2 Si1 Si2 C5 -159.24(15)
C1 Si1 Si2 C5 97.24(15)
C3 Si1 Si2 C1 -102.60(15)
C2 Si1 Si2 C1 103.53(15)
C3 Si1 C2 C30 20.33(18)
C1 Si1 C2 C30 -115.57(18)
Si2 Si1 C2 C30 -178.65(13)
C3 Si1 C2 Si5 134.73(15)
C1 Si1 C2 Si5 -1.2(2)
Si2 Si1 C2 Si5 -64.26(17)
C3 Si1 C2 Si6 -94.85(16)
C1 Si1 C2 Si6 129.25(15)
Si2 Si1 C2 Si6 66.16(18)
C2 Si1 C3 C29 4.20(18)
C1 Si1 C3 C29 138.14(17)
Si2 Si1 C3 C29 -154.02(13)
C2 Si1 C3 Si3 -109.00(15)
C1 Si1 C3 Si3 24.9(2)
Si2 Si1 C3 Si3 92.78(16)
C2 Si1 C3 Si4 121.35(15)
C1 Si1 C3 Si4 -104.71(16)
Si2 Si1 C3 Si4 -36.9(2)
C1 N1 C4 C42 103.0(3)
C1 N1 C4 C37 -85.4(4)
C6 Si2 C5 C22 -168.07(19)
C1 Si2 C5 C22 51.7(2)
Si1 Si2 C5 C22 -11.1(2)
C6 Si2 C5 C20 69.9(2)
C1 Si2 C5 C20 -70.4(2)
Si1 Si2 C5 C20 -133.15(15)
C6 Si2 C5 C21 -46.2(2)
C1 Si2 C5 C21 173.52(18)
Si1 Si2 C5 C21 110.76(18)
C5 Si2 C6 C7 -91.0(2)
C1 Si2 C6 C7 46.8(3)
Si1 Si2 C6 C7 109.7(2)
C5 Si2 C6 C19 85.0(2)
C1 Si2 C6 C19 -137.2(2)
Si1 Si2 C6 C19 -74.3(2)
C19 C6 C7 C12 3.1(4)
Si2 C6 C7 C12 179.1(2)
C19 C6 C7 C8 -176.0(3)
Si2 C6 C7 C8 0.0(4)
C6 C7 C8 C9 179.0(3)
C12 C7 C8 C9 -0.1(4)
C7 C8 C9 C10 0.6(5)
C8 C9 C10 C11 -0.4(5)
C9 C10 C11 C12 -0.2(5)
C10 C11 C12 C13 -178.0(3)
C10 C11 C12 C7 0.7(5)
C6 C7 C12 C13 -1.0(4)
C8 C7 C12 C13 178.2(3)
C6 C7 C12 C11 -179.7(3)
C8 C7 C12 C11 -0.5(4)
C11 C12 C13 C14 176.8(3)
C7 C12 C13 C14 -1.8(4)
C12 C13 C14 C19 2.4(4)
C12 C13 C14 C15 -177.2(3)
C13 C14 C15 C16 178.5(3)
C19 C14 C15 C16 -1.1(4)
C14 C15 C16 C17 1.3(5)
C15 C16 C17 C18 -0.5(5)
C16 C17 C18 C19 -0.6(5)
C7 C6 C19 C14 -2.5(4)
Si2 C6 C19 C14 -178.7(2)
C7 C6 C19 C18 176.9(3)
Si2 C6 C19 C18 0.7(4)
C13 C14 C19 C6 -0.1(4)
C15 C14 C19 C6 179.5(3)
C13 C14 C19 C18 -179.6(3)
C15 C14 C19 C18 0.0(4)
C17 C18 C19 C6 -178.6(3)
C17 C18 C19 C14 0.8(4)
C29 C3 Si3 C24 -177.05(18)
Si4 C3 Si3 C24 66.92(17)
Si1 C3 Si3 C24 -67.07(19)
C29 C3 Si3 C23 -56.7(2)
Si4 C3 Si3 C23 -172.72(13)
Si1 C3 Si3 C23 53.28(19)
C29 C3 Si3 C25 61.0(2)
Si4 C3 Si3 C25 -55.03(17)
Si1 C3 Si3 C25 170.98(15)
C29 C3 Si4 C27 94.1(2)
Si3 C3 Si4 C27 -151.55(13)
Si1 C3 Si4 C27 -18.7(2)
C29 C3 Si4 C26 -143.50(18)
Si3 C3 Si4 C26 -29.12(19)
Si1 C3 Si4 C26 103.76(17)
C29 C3 Si4 C28 -25.2(2)
Si3 C3 Si4 C28 89.16(15)
Si1 C3 Si4 C28 -137.97(15)
Si3 C3 C29 C30 90.1(2)
Si4 C3 C29 C30 -153.90(19)
Si1 C3 C29 C30 -30.2(2)
C3 C29 C30 C2 51.6(3)
Si5 C2 C30 C29 -161.12(18)
Si6 C2 C30 C29 80.8(2)
Si1 C2 C30 C29 -41.9(2)
C30 C2 Si5 C31 42.7(2)
Si6 C2 Si5 C31 160.13(14)
Si1 C2 Si5 C31 -65.32(18)
C30 C2 Si5 C33 165.97(17)
Si6 C2 Si5 C33 -76.62(17)
Si1 C2 Si5 C33 57.94(18)
C30 C2 Si5 C32 -73.9(2)
Si6 C2 Si5 C32 43.48(19)
Si1 C2 Si5 C32 178.04(14)
C30 C2 Si6 C36 161.87(18)
Si5 C2 Si6 C36 44.22(19)
Si1 C2 Si6 C36 -88.65(19)
C30 C2 Si6 C35 -75.1(2)
Si5 C2 Si6 C35 167.28(14)
Si1 C2 Si6 C35 34.4(2)
C30 C2 Si6 C34 42.1(2)
Si5 C2 Si6 C34 -75.54(18)
Si1 C2 Si6 C34 151.58(16)
C42 C4 C37 C39 -7.6(4)
N1 C4 C37 C39 -178.9(3)
C42 C4 C37 C38 168.3(3)
N1 C4 C37 C38 -3.0(4)
C4 C37 C39 C40 2.7(4)
C38 C37 C39 C40 -173.4(3)
C37 C39 C40 C41 2.8(5)
C39 C40 C41 C42 -3.5(5)
C40 C41 C42 C4 -1.3(4)
C40 C41 C42 C43 177.0(3)
C37 C4 C42 C41 7.0(4)
N1 C4 C42 C41 178.7(3)
C37 C4 C42 C43 -171.3(3)
N1 C4 C42 C43 0.5(4)
C47 N2 C44 Si8 179.8(2)
C47 N2 C44 Si7 -2.1(6)
N2 C44 Si7 C49 69.0(4)
Si8 C44 Si7 C49 -112.29(12)
N2 C44 Si7 C48 -64.2(4)
Si8 C44 Si7 C48 114.46(12)
N2 C44 Si7 Si8 -178.7(5)
N2 C44 Si8 C46 -66.5(3)
Si7 C44 Si8 C46 114.45(12)
N2 C44 Si8 C45 58.2(3)
Si7 C44 Si8 C45 -120.78(12)
N2 C44 Si8 Si7 179.0(3)
C49 Si7 Si8 C46 2.66(16)
C48 Si7 Si8 C46 154.71(15)
C44 Si7 Si8 C46 -103.18(15)
C49 Si7 Si8 C45 -151.51(15)
C48 Si7 Si8 C45 0.53(16)
C44 Si7 Si8 C45 102.65(15)
C49 Si7 Si8 C44 105.84(14)
C48 Si7 Si8 C44 -102.12(14)
C46 Si8 C45 C79 -5.30(18)
C44 Si8 C45 C79 -139.42(16)
Si7 Si8 C45 C79 153.85(13)
C46 Si8 C45 Si9 108.07(15)
C44 Si8 C45 Si9 -26.0(2)
Si7 Si8 C45 Si9 -92.78(15)
C46 Si8 C45 Si10 -120.96(16)
C44 Si8 C45 Si10 104.92(17)
Si7 Si8 C45 Si10 38.2(2)
C45 Si8 C46 C78 -19.79(18)
C44 Si8 C46 C78 115.58(18)
Si7 Si8 C46 C78 179.36(12)
C45 Si8 C46 Si11 -134.12(15)
C44 Si8 C46 Si11 1.2(2)
Si7 Si8 C46 Si11 65.03(18)
C45 Si8 C46 Si12 96.06(16)
C44 Si8 C46 Si12 -128.57(15)
Si7 Si8 C46 Si12 -64.79(17)
C44 N2 C47 C80 77.8(4)
C44 N2 C47 C85 -109.5(3)
C49 Si7 C48 C65 50.2(2)
C44 Si7 C48 C65 -169.63(18)
Si8 Si7 C48 C65 -106.48(19)
C49 Si7 C48 C64 170.73(19)
C44 Si7 C48 C64 -49.1(2)
Si8 Si7 C48 C64 14.1(2)
C49 Si7 C48 C63 -67.0(2)
C44 Si7 C48 C63 73.2(2)
Si8 Si7 C48 C63 136.39(16)
C48 Si7 C49 C50 83.5(2)
C44 Si7 C49 C50 -55.5(3)
Si8 Si7 C49 C50 -119.7(2)
C48 Si7 C49 C62 -87.7(2)
C44 Si7 C49 C62 133.3(2)
Si8 Si7 C49 C62 69.1(2)
C62 C49 C50 C51 176.7(3)
Si7 C49 C50 C51 5.4(4)
C62 C49 C50 C55 -0.8(4)
Si7 C49 C50 C55 -172.1(2)
C49 C50 C51 C52 -174.5(3)
C55 C50 C51 C52 3.1(4)
C50 C51 C52 C53 -2.3(4)
C51 C52 C53 C54 0.1(4)
C52 C53 C54 C55 1.0(4)
C53 C54 C55 C56 179.3(3)
C53 C54 C55 C50 -0.1(4)
C49 C50 C55 C56 -3.7(4)
C51 C50 C55 C56 178.7(3)
C49 C50 C55 C54 175.7(3)
C51 C50 C55 C54 -1.9(4)
C54 C55 C56 C57 -175.3(3)
C50 C55 C56 C57 4.1(4)
C55 C56 C57 C58 177.3(3)
C55 C56 C57 C62 -0.1(4)
C56 C57 C58 C59 -173.7(3)
C62 C57 C58 C59 3.8(5)
C57 C58 C59 C60 -0.7(5)
C58 C59 C60 C61 -2.0(5)
C59 C60 C61 C62 1.6(5)
C50 C49 C62 C57 4.9(4)
Si7 C49 C62 C57 176.3(2)
C50 C49 C62 C61 -173.0(3)
Si7 C49 C62 C61 -1.5(4)
C56 C57 C62 C49 -4.5(4)
C58 C57 C62 C49 178.0(3)
C56 C57 C62 C61 173.4(3)
C58 C57 C62 C61 -4.0(4)
C60 C61 C62 C49 179.4(3)
C60 C61 C62 C57 1.4(4)
C79 C45 Si9 C67 178.21(17)
Si10 C45 Si9 C67 -67.37(17)
Si8 C45 Si9 C67 68.70(18)
C79 C45 Si9 C66 58.6(2)
Si10 C45 Si9 C66 173.00(13)
Si8 C45 Si9 C66 -50.93(19)
C79 C45 Si9 C68 -59.5(2)
Si10 C45 Si9 C68 54.95(17)
Si8 C45 Si9 C68 -168.98(14)
C79 C45 Si10 C69 -92.4(2)
Si9 C45 Si10 C69 153.34(14)
Si8 C45 Si10 C69 19.6(2)
C79 C45 Si10 C70 143.46(18)
Si9 C45 Si10 C70 29.23(19)
Si8 C45 Si10 C70 -104.51(18)
C79 C45 Si10 C71 26.3(2)
Si9 C45 Si10 C71 -87.91(16)
Si8 C45 Si10 C71 138.35(16)
C78 C46 Si11 C74 -168.19(18)
Si12 C46 Si11 C74 74.74(17)
Si8 C46 Si11 C74 -58.92(19)
C78 C46 Si11 C72 -45.2(2)
Si12 C46 Si11 C72 -162.23(14)
Si8 C46 Si11 C72 64.12(19)
C78 C46 Si11 C73 70.3(2)
Si12 C46 Si11 C73 -46.77(18)
Si8 C46 Si11 C73 179.57(15)
C78 C46 Si12 C77 78.1(2)
Si11 C46 Si12 C77 -165.19(14)
Si8 C46 Si12 C77 -32.6(2)
C78 C46 Si12 C76 -157.92(19)
Si11 C46 Si12 C76 -41.22(19)
Si8 C46 Si12 C76 91.37(18)
C78 C46 Si12 C75 -37.7(2)
Si11 C46 Si12 C75 79.04(17)
Si8 C46 Si12 C75 -148.37(16)
Si11 C46 C78 C79 161.85(19)
Si12 C46 C78 C79 -80.6(2)
Si8 C46 C78 C79 41.9(2)
C46 C78 C79 C45 -52.3(3)
Si9 C45 C79 C78 -88.1(2)
Si10 C45 C79 C78 156.33(19)
Si8 C45 C79 C78 31.5(2)
C85 C47 C80 C82 5.0(4)
N2 C47 C80 C82 177.5(3)
C85 C47 C80 C81 -169.8(3)
N2 C47 C80 C81 2.7(4)
C47 C80 C82 C83 -2.5(4)
C81 C80 C82 C83 172.5(3)
C80 C82 C83 C84 -1.6(4)
C82 C83 C84 C85 3.3(5)
C83 C84 C85 C47 -0.8(4)
C83 C84 C85 C86 -179.6(3)
C80 C47 C85 C84 -3.4(4)
N2 C47 C85 C84 -176.2(3)
C80 C47 C85 C86 175.3(3)
N2 C47 C85 C86 2.5(4)
C87 C88 O1 C89 178.5(4)
C88 O1 C89 C90 178.9(4)
C91 C92 O2 C93 172.3(4)
C92 O2 C93 C94 177.8(4)

loop_
_platon_squeeze_void_nr
_platon_squeeze_void_average_x
_platon_squeeze_void_average_y
_platon_squeeze_void_average_z
_platon_squeeze_void_volume
_platon_squeeze_void_count_electrons
_platon_squeeze_void_content
1 0.500 0.000 0.000 654 82 ' '
